data_4322533
loop_
_publ_author_name
'Lena Kakaliou'
Scanlon
'Baixin Qian'
'Sung W. Baek'
'Milton R. Smith'
'Douglas H. Motry'

_publ_section_title
;
 Five- and Six-Coordinate Group 4 Compounds Stabilized by \b-Ketiminate
 and Diketiminate Ligands: Syntheses and Comparisons between Solid-State
 and Solution Structures
;
_journal_name_full 'Inorganic Chemistry'
_journal_page_first 5964
_journal_page_last 5977
_journal_paper_doi 10.1021/ic981364j
_journal_volume 38
_journal_year 1999
_chemical_formula_sum 'C24 H28 Cl2 N2 O2 Ti'
_chemical_formula_weight 495.28
_chemical_name_systematic
; 
 ? 
;
_space_group_IT_number 61
_symmetry_cell_setting orthorhombic
_symmetry_space_group_name_Hall '-P 2ac 2ab'
_symmetry_space_group_name_H-M 'P b c a'
_atom_sites_solution_hydrogens geom
_atom_sites_solution_primary direct
_atom_sites_solution_secondary difmap
_audit_creation_method SHELXL
_cell_angle_alpha 90
_cell_angle_beta 90
_cell_angle_gamma 90
_cell_formula_units_Z 8
_cell_length_a 11.5548(2)
_cell_length_b 20.0716(3)
_cell_length_c 21.58750(10)
_cell_measurement_temperature 132(2)
_cell_volume 5006.64(12)
_computing_structure_refinement 'SHELXL-93 (Sheldrick, 1993)'
_computing_structure_solution 'SHELXS-86 (Sheldrick, 1990)'
_diffrn_ambient_temperature 132(2)
_diffrn_radiation_monochromator graphite
_diffrn_radiation_source 'fine-focus sealed tube'
_diffrn_radiation_type MoK\a
_diffrn_radiation_wavelength 0.71073
_diffrn_reflns_av_R_equivalents 0.0992
_diffrn_reflns_av_sigmaI/netI 0.0653
_diffrn_reflns_limit_h_max 15
_diffrn_reflns_limit_h_min -15
_diffrn_reflns_limit_k_max 26
_diffrn_reflns_limit_k_min -26
_diffrn_reflns_limit_l_max 27
_diffrn_reflns_limit_l_min -28
_diffrn_reflns_number 51611
_diffrn_reflns_theta_max 28.32
_diffrn_reflns_theta_min 1.89
_exptl_absorpt_coefficient_mu 0.577
_exptl_crystal_density_diffrn 1.314
_exptl_crystal_F_000 2064
_exptl_crystal_size_max 0.75
_exptl_crystal_size_mid 0.19
_exptl_crystal_size_min 0.08
_refine_diff_density_max 0.329
_refine_diff_density_min -0.319
_refine_diff_density_rms 0.064
_refine_ls_extinction_coef 0.0012(2)
_refine_ls_extinction_expression Fc^*^=kFc[1+0.001xFc^2^\l^3^/sin(2\q)]^-1/4^
_refine_ls_extinction_method SHELXL
_refine_ls_goodness_of_fit_all 1.094
_refine_ls_goodness_of_fit_obs 1.181
_refine_ls_matrix_type full
_refine_ls_number_parameters 287
_refine_ls_number_reflns 6048
_refine_ls_number_restraints 0
_refine_ls_restrained_S_all 1.094
_refine_ls_restrained_S_obs 1.181
_refine_ls_R_factor_all 0.1141
_refine_ls_R_factor_obs 0.0634
_refine_ls_shift/esd_max -0.001
_refine_ls_shift/esd_mean 0.000
_refine_ls_structure_factor_coef Fsqd
_refine_ls_weighting_details 'w=1/[\s^2^(Fo^2^)+(0.0316P)^2^+4.2462P] where P=(Fo^2^+2Fc^2^)/3'
_refine_ls_weighting_scheme calc
_refine_ls_wR_factor_all 0.1086
_refine_ls_wR_factor_obs 0.0958
_reflns_number_observed 4118
_reflns_number_total 6048
_reflns_observed_criterion >2sigma(I)
_cod_data_source_file ic981364j_06.cif
_cod_data_source_block (TP)2TiCl2
_cod_depositor_comments
;
The following automatic conversions were performed:

'_refine_ls_weighting_scheme' value 'calc
w=1/[\s^2^(Fo^2^)+(0.0316P)^2^+4.2462P] where P=(Fo^2^+2Fc^2^)/3' was
changed to 'calc'. New tag '_refine_ls_weighting_details' was
created. The value of the new tag was set to
'w=1/[\s^2^(Fo^2^)+(0.0316P)^2^+4.2462P] where P=(Fo^2^+2Fc^2^)/3'.

Automatic conversion script
Id: cif_fix_values 3143 2015-03-26 13:38:13Z robertas 
;
_cod_database_code 4322533

loop_
_symmetry_equiv_pos_as_xyz
'x, y, z'
'-x+1/2, -y, z+1/2'
'-x, y+1/2, -z+1/2'
'x+1/2, -y+1/2, -z'
'-x, -y, -z'
'x-1/2, y, -z-1/2'
'x, -y-1/2, z-1/2'
'-x-1/2, y-1/2, z'

loop_
_atom_site_aniso_label
_atom_site_aniso_U_11
_atom_site_aniso_U_22
_atom_site_aniso_U_33
_atom_site_aniso_U_23
_atom_site_aniso_U_13
_atom_site_aniso_U_12
Ti1 0.0220(2) 0.0251(2) 0.0194(2) -0.0004(2) -0.0002(2) -0.0026(2)
Cl1 0.0224(4) 0.0473(5) 0.0416(4) -0.0039(4) -0.0034(3) 0.0058(3)
Cl2 0.0448(4) 0.0335(4) 0.0302(4) -0.0015(3) 0.0080(3) -0.0145(4)
O2 0.0276(10) 0.0279(10) 0.0197(9) -0.0002(7) -0.0001(8) -0.0041(9)
C17 0.044(2) 0.038(2) 0.0227(14) -0.0020(13) 0.0032(13) -0.0034(15)
C16 0.0225(14) 0.030(2) 0.0222(14) -0.0005(12) 0.0002(11) 0.0047(12)
C15 0.035(2) 0.033(2) 0.0203(14) 0.0031(12) 0.0016(12) -0.0006(14)
C14 0.0240(15) 0.025(2) 0.035(2) 0.0004(12) 0.0039(12) -0.0019(12)
C13 0.043(2) 0.037(2) 0.039(2) 0.0035(15) 0.0065(15) -0.0137(15)
N2 0.0195(12) 0.0236(12) 0.0257(12) -0.0015(10) -0.0021(9) -0.0010(9)
C18 0.0246(15) 0.0193(14) 0.0280(14) -0.0022(11) 0.0017(12) -0.0043(11)
C19 0.024(2) 0.034(2) 0.047(2) -0.0155(15) -0.0024(14) 0.0055(13)
C20 0.025(2) 0.044(2) 0.049(2) -0.017(2) -0.0106(14) 0.0058(15)
C21 0.029(2) 0.027(2) 0.035(2) -0.0066(13) -0.0032(13) -0.0003(12)
C24 0.042(2) 0.047(2) 0.049(2) -0.021(2) -0.007(2) 0.001(2)
C22 0.029(2) 0.028(2) 0.039(2) -0.0098(13) 0.0039(13) 0.0018(13)
C23 0.0232(15) 0.028(2) 0.037(2) -0.0015(13) -0.0030(12) 0.0024(12)
O1 0.0271(11) 0.0313(10) 0.0210(9) -0.0036(8) -0.0017(8) 0.0003(8)
C5 0.040(2) 0.055(2) 0.025(2) -0.0108(15) -0.0014(14) 0.006(2)
C4 0.028(2) 0.032(2) 0.0232(13) -0.0031(12) -0.0003(12) -0.0032(13)
C3 0.039(2) 0.042(2) 0.0213(14) 0.0020(13) -0.0043(13) 0.0087(15)
C2 0.030(2) 0.027(2) 0.0273(15) 0.0001(12) -0.0011(12) 0.0042(13)
C1 0.044(2) 0.051(2) 0.034(2) -0.002(2) -0.0043(15) 0.020(2)
N1 0.0252(12) 0.0240(12) 0.0195(11) 0.0006(9) 0.0008(9) 0.0008(10)
C6 0.026(2) 0.0279(15) 0.0210(14) 0.0005(11) 0.0005(11) 0.0054(12)
C11 0.040(2) 0.028(2) 0.030(2) -0.0021(13) 0.0052(14) 0.0008(14)
C10 0.048(2) 0.027(2) 0.0312(15) -0.0039(12) -0.007(2) 0.012(2)
C9 0.034(2) 0.044(2) 0.0211(14) 0.0016(13) -0.0012(13) 0.0168(15)
C12 0.058(2) 0.058(2) 0.028(2) -0.001(2) 0.003(2) 0.028(2)
C8 0.032(2) 0.045(2) 0.034(2) 0.0043(15) 0.0070(14) 0.0015(15)
C7 0.032(2) 0.032(2) 0.032(2) -0.0022(13) 0.0023(13) -0.0012(13)

loop_
_atom_site_label
_atom_site_type_symbol
_atom_site_fract_x
_atom_site_fract_y
_atom_site_fract_z
_atom_site_U_iso_or_equiv
_atom_site_thermal_displace_type
_atom_site_occupancy
_atom_site_calc_flag
_atom_site_refinement_flags
_atom_site_disorder_group
Ti1 Ti 0.50217(4) 0.15872(2) 0.61956(2) 0.02218(12) Uani 1 d . .
Cl1 Cl 0.33656(6) 0.22409(4) 0.61585(4) 0.0371(2) Uani 1 d . .
Cl2 Cl 0.41510(7) 0.05697(4) 0.64184(3) 0.0361(2) Uani 1 d . .
O2 O 0.5046(2) 0.14060(9) 0.53354(8) 0.0250(4) Uani 1 d . .
C17 C 0.5146(3) 0.1296(2) 0.42365(12) 0.0349(7) Uani 1 d . .
H17A H 0.5432(15) 0.1540(5) 0.3875(2) 0.052 Uiso 1 calc R .
H17B H 0.4313(3) 0.1216(8) 0.4192(5) 0.052 Uiso 1 calc R .
H17C H 0.5551(14) 0.0868(4) 0.4268(4) 0.052 Uiso 1 calc R .
C16 C 0.5365(2) 0.16981(14) 0.48124(12) 0.0250(6) Uani 1 d . .
C15 C 0.5873(2) 0.23055(14) 0.48088(12) 0.0296(7) Uani 1 d . .
H15 H 0.6023(2) 0.25026(14) 0.44169(12) 0.036 Uiso 1 calc R .
C14 C 0.6203(2) 0.26768(14) 0.53503(13) 0.0278(6) Uani 1 d . .
C13 C 0.6833(3) 0.3326(2) 0.52305(14) 0.0397(8) Uani 1 d . .
H13A H 0.6542(12) 0.3527(5) 0.4847(5) 0.060 Uiso 1 calc R .
H13B H 0.7664(3) 0.3240(2) 0.5190(9) 0.060 Uiso 1 calc R .
H13C H 0.6700(14) 0.3632(4) 0.5577(5) 0.060 Uiso 1 calc R .
N2 N 0.5995(2) 0.24629(11) 0.59185(10) 0.0230(5) Uani 1 d . .
C18 C 0.6400(2) 0.28723(13) 0.64298(12) 0.0240(6) Uani 1 d . .
C19 C 0.7496(3) 0.27727(15) 0.66776(14) 0.0351(7) Uani 1 d . .
H19 H 0.7998(3) 0.24506(15) 0.64994(14) 0.042 Uiso 1 calc R .
C20 C 0.7859(3) 0.3144(2) 0.71861(14) 0.0395(8) Uani 1 d . .
H20 H 0.8607(3) 0.3067(2) 0.73544(14) 0.047 Uiso 1 calc R .
C21 C 0.7148(2) 0.36257(14) 0.74545(13) 0.0303(7) Uani 1 d . .
C24 C 0.7561(3) 0.4032(2) 0.8001(2) 0.0460(9) Uani 1 d . .
H24A H 0.6937(7) 0.4327(8) 0.8141(7) 0.069 Uiso 1 calc R .
H24B H 0.8231(12) 0.4301(8) 0.7878(3) 0.069 Uiso 1 calc R .
H24C H 0.7783(18) 0.3733(2) 0.8339(4) 0.069 Uiso 1 calc R .
C22 C 0.6049(2) 0.37154(14) 0.72014(13) 0.0318(7) Uani 1 d . .
H22 H 0.5545(2) 0.40378(14) 0.73778(13) 0.038 Uiso 1 calc R .
C23 C 0.5673(2) 0.33420(14) 0.66949(13) 0.0295(6) Uani 1 d . .
H23 H 0.4919(2) 0.34093(14) 0.65315(13) 0.035 Uiso 1 calc R .
O1 O 0.5253(2) 0.18036(9) 0.70401(8) 0.0265(4) Uani 1 d . .
C5 C 0.5590(3) 0.1904(2) 0.81218(13) 0.0401(8) Uani 1 d . .
H5A H 0.6060(13) 0.1699(7) 0.8448(2) 0.060 Uiso 1 calc R .
H5B H 0.4769(5) 0.1819(9) 0.8205(4) 0.060 Uiso 1 calc R .
H5C H 0.5730(17) 0.2385(2) 0.8115(3) 0.060 Uiso 1 calc R .
C4 C 0.5912(2) 0.16096(14) 0.75050(12) 0.0275(6) Uani 1 d . .
C3 C 0.6822(3) 0.11892(15) 0.74205(13) 0.0342(7) Uani 1 d . .
H3 H 0.7224(3) 0.10408(15) 0.77785(13) 0.041 Uiso 1 calc R .
C2 C 0.7216(2) 0.09543(14) 0.68312(13) 0.0280(6) Uani 1 d . .
C1 C 0.8279(3) 0.0512(2) 0.68403(14) 0.0431(8) Uani 1 d . .
H1A H 0.8608(11) 0.0506(8) 0.7259(3) 0.065 Uiso 1 calc R .
H1B H 0.8856(8) 0.0686(6) 0.6549(7) 0.065 Uiso 1 calc R .
H1C H 0.8062(4) 0.0059(3) 0.6719(9) 0.065 Uiso 1 calc R .
N1 N 0.6696(2) 0.11121(11) 0.63027(9) 0.0229(5) Uani 1 d . .
C6 C 0.7230(2) 0.08612(14) 0.57382(12) 0.0249(6) Uani 1 d . .
C11 C 0.6878(3) 0.02527(14) 0.54975(13) 0.0327(7) Uani 1 d . .
H11 H 0.6269(3) 0.00122(14) 0.56909(13) 0.039 Uiso 1 calc R .
C10 C 0.7415(3) -0.0005(2) 0.49738(14) 0.0352(7) Uani 1 d . .
H10 H 0.7161(3) -0.0420(2) 0.48110(14) 0.042 Uiso 1 calc R .
C9 C 0.8318(3) 0.0332(2) 0.46820(13) 0.0332(7) Uani 1 d . .
C12 C 0.8968(3) 0.0016(2) 0.41449(14) 0.0478(9) Uani 1 d . .
H12A H 0.9509(15) -0.0319(8) 0.4304(2) 0.072 Uiso 1 calc R .
H12B H 0.9399(16) 0.0360(3) 0.3921(6) 0.072 Uiso 1 calc R .
H12C H 0.8416(4) -0.0198(10) 0.3863(6) 0.072 Uiso 1 calc R .
C8 C 0.8619(3) 0.0959(2) 0.49129(13) 0.0367(7) Uani 1 d . .
H8 H 0.9201(3) 0.1210(2) 0.47079(13) 0.044 Uiso 1 calc R .
C7 C 0.8084(2) 0.12262(15) 0.54387(13) 0.0318(7) Uani 1 d . .
H7 H 0.8302(2) 0.16530(15) 0.55891(13) 0.038 Uiso 1 calc R .

loop_
_atom_type_symbol
_atom_type_description
_atom_type_scat_dispersion_real
_atom_type_scat_dispersion_imag
_atom_type_scat_source
C C 0.0033 0.0016 'International Tables Vol C Tables 4.2.6.8 and 6.1.1.4'
H H 0.0000 0.0000 'International Tables Vol C Tables 4.2.6.8 and 6.1.1.4'
N N 0.0061 0.0033 'International Tables Vol C Tables 4.2.6.8 and 6.1.1.4'
O O 0.0106 0.0060 'International Tables Vol C Tables 4.2.6.8 and 6.1.1.4'
Cl Cl 0.1484 0.1585 'International Tables Vol C Tables 4.2.6.8 and 6.1.1.4'
Ti Ti 0.2776 0.4457 'International Tables Vol C Tables 4.2.6.8 and 6.1.1.4'

loop_
_geom_angle_atom_site_label_1
_geom_angle_atom_site_label_2
_geom_angle_atom_site_label_3
_geom_angle
_geom_angle_site_symmetry_1
_geom_angle_site_symmetry_3
_geom_angle_publ_flag
O2 Ti1 O1 170.74(8) . . ?
O2 Ti1 N1 90.38(8) . . ?
O1 Ti1 N1 82.68(8) . . ?
O2 Ti1 N2 82.92(8) . . ?
O1 Ti1 N2 90.41(8) . . ?
N1 Ti1 N2 85.62(8) . . ?
O2 Ti1 Cl1 94.99(6) . . ?
O1 Ti1 Cl1 91.14(6) . . ?
N1 Ti1 Cl1 170.85(6) . . ?
N2 Ti1 Cl1 87.70(6) . . ?
O2 Ti1 Cl2 92.37(6) . . ?
O1 Ti1 Cl2 93.59(6) . . ?
N1 Ti1 Cl2 88.70(6) . . ?
N2 Ti1 Cl2 172.58(6) . . ?
Cl1 Ti1 Cl2 98.45(3) . . ?
C16 O2 Ti1 139.1(2) . . ?
C16 C17 H17A 109.5(2) . . ?
C16 C17 H17B 109.5(2) . . ?
H17A C17 H17B 109.5 . . ?
C16 C17 H17C 109.5(2) . . ?
H17A C17 H17C 109.5 . . ?
H17B C17 H17C 109.5 . . ?
O2 C16 C15 121.6(2) . . ?
O2 C16 C17 114.9(2) . . ?
C15 C16 C17 123.5(2) . . ?
C16 C15 C14 125.2(3) . . ?
C16 C15 H15 117.4(2) . . ?
C14 C15 H15 117.4(2) . . ?
N2 C14 C15 122.5(2) . . ?
N2 C14 C13 121.7(3) . . ?
C15 C14 C13 115.7(2) . . ?
C14 C13 H13A 109.5(2) . . ?
C14 C13 H13B 109.5(2) . . ?
H13A C13 H13B 109.5 . . ?
C14 C13 H13C 109.5(2) . . ?
H13A C13 H13C 109.5 . . ?
H13B C13 H13C 109.5 . . ?
C14 N2 C18 117.6(2) . . ?
C14 N2 Ti1 127.8(2) . . ?
C18 N2 Ti1 114.5(2) . . ?
C23 C18 C19 119.5(3) . . ?
C23 C18 N2 120.2(2) . . ?
C19 C18 N2 120.3(2) . . ?
C18 C19 C20 120.1(3) . . ?
C18 C19 H19 119.9(2) . . ?
C20 C19 H19 119.9(2) . . ?
C19 C20 C21 121.4(3) . . ?
C19 C20 H20 119.3(2) . . ?
C21 C20 H20 119.3(2) . . ?
C22 C21 C20 117.6(3) . . ?
C22 C21 C24 121.6(3) . . ?
C20 C21 C24 120.8(3) . . ?
C21 C24 H24A 109.5(2) . . ?
C21 C24 H24B 109.5(2) . . ?
H24A C24 H24B 109.5 . . ?
C21 C24 H24C 109.5(2) . . ?
H24A C24 H24C 109.5 . . ?
H24B C24 H24C 109.5 . . ?
C21 C22 C23 121.4(3) . . ?
C21 C22 H22 119.3(2) . . ?
C23 C22 H22 119.3(2) . . ?
C18 C23 C22 120.0(3) . . ?
C18 C23 H23 120.0(2) . . ?
C22 C23 H23 120.0(2) . . ?
C4 O1 Ti1 138.3(2) . . ?
C4 C5 H5A 109.5(2) . . ?
C4 C5 H5B 109.5(2) . . ?
H5A C5 H5B 109.5 . . ?
C4 C5 H5C 109.5(2) . . ?
H5A C5 H5C 109.5 . . ?
H5B C5 H5C 109.5 . . ?
O1 C4 C3 121.9(2) . . ?
O1 C4 C5 114.5(2) . . ?
C3 C4 C5 123.6(3) . . ?
C4 C3 C2 124.7(3) . . ?
C4 C3 H3 117.6(2) . . ?
C2 C3 H3 117.6(2) . . ?
N1 C2 C3 122.7(2) . . ?
N1 C2 C1 121.2(2) . . ?
C3 C2 C1 116.1(2) . . ?
C2 C1 H1A 109.5(2) . . ?
C2 C1 H1B 109.5(2) . . ?
H1A C1 H1B 109.5 . . ?
C2 C1 H1C 109.5(2) . . ?
H1A C1 H1C 109.5 . . ?
H1B C1 H1C 109.5 . . ?
C2 N1 C6 116.4(2) . . ?
C2 N1 Ti1 126.9(2) . . ?
C6 N1 Ti1 116.2(2) . . ?
C11 C6 C7 119.9(3) . . ?
C11 C6 N1 119.5(2) . . ?
C7 C6 N1 120.6(2) . . ?
C6 C11 C10 120.0(3) . . ?
C6 C11 H11 120.0(2) . . ?
C10 C11 H11 120.0(2) . . ?
C11 C10 C9 121.5(3) . . ?
C11 C10 H10 119.3(2) . . ?
C9 C10 H10 119.3(2) . . ?
C10 C9 C8 117.5(3) . . ?
C10 C9 C12 120.8(3) . . ?
C8 C9 C12 121.7(3) . . ?
C9 C12 H12A 109.5(2) . . ?
C9 C12 H12B 109.5(2) . . ?
H12A C12 H12B 109.5 . . ?
C9 C12 H12C 109.5(2) . . ?
H12A C12 H12C 109.5 . . ?
H12B C12 H12C 109.5 . . ?
C9 C8 C7 121.6(3) . . ?
C9 C8 H8 119.2(2) . . ?
C7 C8 H8 119.2(2) . . ?
C6 C7 C8 119.3(3) . . ?
C6 C7 H7 120.3(2) . . ?
C8 C7 H7 120.3(2) . . ?

loop_
_geom_bond_atom_site_label_1
_geom_bond_atom_site_label_2
_geom_bond_distance
_geom_bond_site_symmetry_2
_geom_bond_publ_flag
Ti1 O2 1.892(2) . ?
Ti1 O1 1.893(2) . ?
Ti1 N1 2.169(2) . ?
Ti1 N2 2.171(2) . ?
Ti1 Cl1 2.3222(9) . ?
Ti1 Cl2 2.3267(8) . ?
O2 C16 1.324(3) . ?
C17 C16 1.504(4) . ?
C17 H17A 0.98 . ?
C17 H17B 0.98 . ?
C17 H17C 0.98 . ?
C16 C15 1.353(4) . ?
C15 C14 1.437(4) . ?
C15 H15 0.95 . ?
C14 N2 1.322(3) . ?
C14 C13 1.514(4) . ?
C13 H13A 0.98 . ?
C13 H13B 0.98 . ?
C13 H13C 0.98 . ?
N2 C18 1.453(3) . ?
C18 C23 1.387(4) . ?
C18 C19 1.389(4) . ?
C19 C20 1.391(4) . ?
C19 H19 0.95 . ?
C20 C21 1.395(4) . ?
C20 H20 0.95 . ?
C21 C22 1.394(4) . ?
C21 C24 1.512(4) . ?
C24 H24A 0.98 . ?
C24 H24B 0.98 . ?
C24 H24C 0.98 . ?
C22 C23 1.394(4) . ?
C22 H22 0.95 . ?
C23 H23 0.95 . ?
O1 C4 1.319(3) . ?
C5 C4 1.503(4) . ?
C5 H5A 0.98 . ?
C5 H5B 0.98 . ?
C5 H5C 0.98 . ?
C4 C3 1.361(4) . ?
C3 C2 1.431(4) . ?
C3 H3 0.95 . ?
C2 N1 1.328(3) . ?
C2 C1 1.516(4) . ?
C1 H1A 0.98 . ?
C1 H1B 0.98 . ?
C1 H1C 0.98 . ?
N1 C6 1.456(3) . ?
C6 C11 1.388(4) . ?
C6 C7 1.388(4) . ?
C11 C10 1.389(4) . ?
C11 H11 0.95 . ?
C10 C9 1.394(4) . ?
C10 H10 0.95 . ?
C9 C8 1.397(4) . ?
C9 C12 1.520(4) . ?
C12 H12A 0.98 . ?
C12 H12B 0.98 . ?
C12 H12C 0.98 . ?
C8 C7 1.399(4) . ?
C8 H8 0.95 . ?
C7 H7 0.95 . ?

loop_
_geom_torsion_atom_site_label_1
_geom_torsion_atom_site_label_2
_geom_torsion_atom_site_label_3
_geom_torsion_atom_site_label_4
_geom_torsion
_geom_torsion_site_symmetry_1
_geom_torsion_site_symmetry_2
_geom_torsion_site_symmetry_3
_geom_torsion_site_symmetry_4
_geom_torsion_publ_flag
O1 Ti1 O2 C16 -51.6(6) . . . . ?
N1 Ti1 O2 C16 -92.9(3) . . . . ?
N2 Ti1 O2 C16 -7.3(3) . . . . ?
Cl1 Ti1 O2 C16 79.7(3) . . . . ?
Cl2 Ti1 O2 C16 178.4(3) . . . . ?
Ti1 O2 C16 C15 2.6(4) . . . . ?
Ti1 O2 C16 C17 -179.0(2) . . . . ?
O2 C16 C15 C14 5.0(4) . . . . ?
C17 C16 C15 C14 -173.3(3) . . . . ?
C16 C15 C14 N2 -2.7(5) . . . . ?
C16 C15 C14 C13 176.0(3) . . . . ?
C15 C14 N2 C18 178.2(2) . . . . ?
C13 C14 N2 C18 -0.4(4) . . . . ?
C15 C14 N2 Ti1 -5.6(4) . . . . ?
C13 C14 N2 Ti1 175.8(2) . . . . ?
O2 Ti1 N2 C14 8.3(2) . . . . ?
O1 Ti1 N2 C14 -178.1(2) . . . . ?
N1 Ti1 N2 C14 99.3(2) . . . . ?
Cl1 Ti1 N2 C14 -87.0(2) . . . . ?
Cl2 Ti1 N2 C14 59.2(6) . . . . ?
O2 Ti1 N2 C18 -175.4(2) . . . . ?
O1 Ti1 N2 C18 -1.8(2) . . . . ?
N1 Ti1 N2 C18 -84.5(2) . . . . ?
Cl1 Ti1 N2 C18 89.3(2) . . . . ?
Cl2 Ti1 N2 C18 -124.5(5) . . . . ?
C14 N2 C18 C23 93.0(3) . . . . ?
Ti1 N2 C18 C23 -83.7(3) . . . . ?
C14 N2 C18 C19 -90.4(3) . . . . ?
Ti1 N2 C18 C19 92.9(3) . . . . ?
C23 C18 C19 C20 -0.2(4) . . . . ?
N2 C18 C19 C20 -176.9(3) . . . . ?
C18 C19 C20 C21 -0.7(5) . . . . ?
C19 C20 C21 C22 1.1(5) . . . . ?
C19 C20 C21 C24 -179.1(3) . . . . ?
C20 C21 C22 C23 -0.5(5) . . . . ?
C24 C21 C22 C23 179.6(3) . . . . ?
C19 C18 C23 C22 0.8(4) . . . . ?
N2 C18 C23 C22 177.4(2) . . . . ?
C21 C22 C23 C18 -0.4(4) . . . . ?
O2 Ti1 O1 C4 -58.8(6) . . . . ?
N1 Ti1 O1 C4 -17.0(3) . . . . ?
N2 Ti1 O1 C4 -102.5(3) . . . . ?
Cl1 Ti1 O1 C4 169.7(3) . . . . ?
Cl2 Ti1 O1 C4 71.2(3) . . . . ?
Ti1 O1 C4 C3 10.1(4) . . . . ?
Ti1 O1 C4 C5 -171.3(2) . . . . ?
O1 C4 C3 C2 4.9(5) . . . . ?
C5 C4 C3 C2 -173.6(3) . . . . ?
C4 C3 C2 N1 -2.3(5) . . . . ?
C4 C3 C2 C1 177.4(3) . . . . ?
C3 C2 N1 C6 177.2(3) . . . . ?
C1 C2 N1 C6 -2.5(4) . . . . ?
C3 C2 N1 Ti1 -11.7(4) . . . . ?
C1 C2 N1 Ti1 168.7(2) . . . . ?
O2 Ti1 N1 C2 -169.5(2) . . . . ?
O1 Ti1 N1 C2 16.6(2) . . . . ?
N2 Ti1 N1 C2 107.6(2) . . . . ?
Cl1 Ti1 N1 C2 64.5(5) . . . . ?
Cl2 Ti1 N1 C2 -77.1(2) . . . . ?
O2 Ti1 N1 C6 1.7(2) . . . . ?
O1 Ti1 N1 C6 -172.2(2) . . . . ?
N2 Ti1 N1 C6 -81.2(2) . . . . ?
Cl1 Ti1 N1 C6 -124.3(4) . . . . ?
Cl2 Ti1 N1 C6 94.0(2) . . . . ?
C2 N1 C6 C11 91.9(3) . . . . ?
Ti1 N1 C6 C11 -80.3(3) . . . . ?
C2 N1 C6 C7 -88.4(3) . . . . ?
Ti1 N1 C6 C7 99.4(3) . . . . ?
C7 C6 C11 C10 3.0(4) . . . . ?
N1 C6 C11 C10 -177.3(3) . . . . ?
C6 C11 C10 C9 0.6(4) . . . . ?
C11 C10 C9 C8 -3.8(4) . . . . ?
C11 C10 C9 C12 174.5(3) . . . . ?
C10 C9 C8 C7 3.6(4) . . . . ?
C12 C9 C8 C7 -174.7(3) . . . . ?
C11 C6 C7 C8 -3.1(4) . . . . ?
N1 C6 C7 C8 177.1(2) . . . . ?
C9 C8 C7 C6 -0.2(4) . . . . ?
